data_2213861
loop_
_publ_author_name
'Zhao-Wen Yu'
'Qing-Xia Cui'
'Wu Zhang'
'Yun-Ling Hao'

_publ_section_title Bis{2-[(2-aminophenyl)iminomethyl]-6-carboxyphenolato-\k^3^<i>O</i>,<i>N</i>,<i>N</i>'}zinc(II)
_journal_coeditor_code KJ2054
_journal_issue 6
_journal_name_full 'Acta Crystallographica Section E'
_journal_page_first m1563
_journal_page_last m1565
_journal_paper_doi 10.1107/S160053680702079X
_journal_volume 63
_journal_year 2007
_chemical_formula_iupac '[Zn (C14 H17 N2 O3)2]'
_chemical_formula_moiety 'C28 H34 N4 O6 Zn'
_chemical_formula_sum 'C28 H34 N4 O6 Zn'
_chemical_formula_weight 587.96
_chemical_name_systematic
;
Bis{2-[(2-aminophenyl)iminomethyl]-6-carboxyphenolato-\k^3^O,N,N'}zinc(II)
;
_space_group_IT_number 19
_symmetry_cell_setting orthorhombic
_symmetry_space_group_name_Hall 'P 2ac 2ab'
_symmetry_space_group_name_H-M 'P 21 21 21'
_atom_sites_solution_hydrogens geom
_atom_sites_solution_primary direct
_atom_sites_solution_secondary difmap
_audit_creation_method SHELXL97
_cell_angle_alpha 90.00
_cell_angle_beta 90.00
_cell_angle_gamma 90.00
_cell_formula_units_Z 4
_cell_length_a 8.858(2)
_cell_length_b 12.610(3)
_cell_length_c 25.008(6)
_cell_measurement_reflns_used 2602
_cell_measurement_temperature 273(2)
_cell_measurement_theta_max 21.18
_cell_measurement_theta_min 2.44
_cell_volume 2793.4(11)
_computing_cell_refinement 'SAINT (Bruker, 2005)'
_computing_data_collection 'APEX2 (Bruker, 2005)'
_computing_data_reduction SAINT
_computing_molecular_graphics 'SHELXTL (Bruker, 2005)'
_computing_publication_material SHELXTL
_computing_structure_refinement 'SHELXL97 (Sheldrick, 1997)'
_computing_structure_solution 'SHELXS97 (Sheldrick, 1997)'
_diffrn_ambient_temperature 273(2)
_diffrn_measured_fraction_theta_full 0.991
_diffrn_measured_fraction_theta_max 0.991
_diffrn_measurement_device_type 'Bruker APEXII CCD area-detector'
_diffrn_measurement_method \w
_diffrn_radiation_monochromator graphite
_diffrn_radiation_source 'fine-focus sealed tube'
_diffrn_radiation_type MoK\a
_diffrn_radiation_wavelength 0.71073
_diffrn_reflns_av_R_equivalents 0.0826
_diffrn_reflns_av_sigmaI/netI 0.1286
_diffrn_reflns_limit_h_max 11
_diffrn_reflns_limit_h_min -9
_diffrn_reflns_limit_k_max 14
_diffrn_reflns_limit_k_min -16
_diffrn_reflns_limit_l_max 32
_diffrn_reflns_limit_l_min -32
_diffrn_reflns_number 17440
_diffrn_reflns_theta_full 27.88
_diffrn_reflns_theta_max 27.88
_diffrn_reflns_theta_min 2.29
_diffrn_standards_number 0
_exptl_absorpt_coefficient_mu 0.927
_exptl_absorpt_correction_T_max 0.9049
_exptl_absorpt_correction_T_min 0.8734
_exptl_absorpt_correction_type multi-scan
_exptl_absorpt_process_details '(SADABS; Bruker, 2005)'
_exptl_crystal_colour yellow
_exptl_crystal_density_diffrn 1.398
_exptl_crystal_density_method 'not measured'
_exptl_crystal_description block
_exptl_crystal_F_000 1232
_exptl_crystal_size_max 0.15
_exptl_crystal_size_mid 0.12
_exptl_crystal_size_min 0.11
_refine_diff_density_max 0.515
_refine_diff_density_min -0.498
_refine_ls_abs_structure_details 'Flack (1983), with how many Friedel pairs?'
_refine_ls_abs_structure_Flack 0.018(17)
_refine_ls_extinction_method none
_refine_ls_goodness_of_fit_ref 0.966
_refine_ls_hydrogen_treatment constr
_refine_ls_matrix_type full
_refine_ls_number_parameters 354
_refine_ls_number_reflns 6561
_refine_ls_number_restraints 0
_refine_ls_restrained_S_all 0.966
_refine_ls_R_factor_all 0.1390
_refine_ls_R_factor_gt 0.0553
_refine_ls_shift/su_max 0.001
_refine_ls_shift/su_mean 0.000
_refine_ls_structure_factor_coef Fsqd
_refine_ls_weighting_details 'calc w = 1/[\s^2^(Fo^2^)+(0.0465P)^2^] where P=(Fo^2^+2Fc^2^)/3'
_refine_ls_weighting_scheme calc
_refine_ls_wR_factor_gt 0.1026
_refine_ls_wR_factor_ref 0.1295
_reflns_number_gt 3447
_reflns_number_total 6561
_reflns_threshold_expression I>2\s(I)
_cod_data_source_file kj2054.cif
_cod_data_source_block I
_cod_original_cell_volume 2793.5(11)
_cod_database_code 2213861
_cod_database_fobs_code 2213861

loop_
_symmetry_equiv_pos_as_xyz
'x, y, z'
'-x+1/2, -y, z+1/2'
'-x, y+1/2, -z+1/2'
'x+1/2, -y+1/2, -z'

loop_
_atom_site_type_symbol
_atom_site_label
_atom_site_fract_x
_atom_site_fract_y
_atom_site_fract_z
_atom_site_U_iso_or_equiv
_atom_site_adp_type
_atom_site_calc_flag
_atom_site_refinement_flags
_atom_site_occupancy
Zn Zn1 0.62507(7) 0.22595(5) 0.80851(2) 0.04202(17) Uani d . 1
N N1 0.8183(5) 0.1449(3) 0.84129(15) 0.0448(11) Uani d . 1
H H1A 0.8481 0.0934 0.8187 0.054 Uiso calc R 1
H H1B 0.8951 0.1909 0.8453 0.054 Uiso calc R 1
N N2 0.5171(5) 0.1326(3) 0.86837(15) 0.0363(10) Uani d . 1
N N3 0.6222(6) 0.1380(3) 0.73562(13) 0.0509(11) Uani d . 1
H H3A 0.7020 0.0938 0.7347 0.061 Uiso calc R 1
H H3B 0.5376 0.0986 0.7340 0.061 Uiso calc R 1
N N4 0.7148(4) 0.3406(3) 0.75455(15) 0.0396(10) Uani d . 1
O O1 0.0832(4) 0.4874(3) 0.74804(16) 0.0685(12) Uani d . 1
O O2 0.2787(5) 0.3884(3) 0.72568(14) 0.0670(11) Uani d . 1
H H2 0.3351 0.3451 0.7397 0.100 Uiso calc R 1
O O3 0.3916(4) 0.2618(3) 0.78762(11) 0.0484(9) Uani d . 1
O O4 0.7145(5) 0.4948(4) 1.00615(14) 0.0704(13) Uani d . 1
O O5 0.6289(7) 0.3534(3) 0.96362(13) 0.0783(13) Uani d . 1
H H5 0.6177 0.3333 0.9327 0.117 Uiso calc R 1
O O6 0.6363(5) 0.3467(3) 0.86480(12) 0.0552(10) Uani d . 1
C C1 0.2850(5) 0.2358(4) 0.87470(17) 0.0416(12) Uani d . 1
C C2 0.2884(5) 0.2875(4) 0.82434(17) 0.0395(12) Uani d . 1
C C3 0.1769(5) 0.3642(4) 0.8127(2) 0.0401(11) Uani d . 1
C C4 0.0709(6) 0.3929(4) 0.8516(2) 0.0478(14) Uani d . 1
H H4 0.0013 0.4461 0.8442 0.057 Uiso calc R 1
C C5 0.0683(6) 0.3426(5) 0.9011(2) 0.0595(16) Uani d . 1
H H5A -0.0038 0.3611 0.9265 0.071 Uiso calc R 1
C C6 0.1738(5) 0.2650(5) 0.91213(19) 0.0508(14) Uani d . 1
H H6 0.1713 0.2312 0.9452 0.061 Uiso calc R 1
C C7 0.1746(6) 0.4172(4) 0.7600(2) 0.0480(14) Uani d . 1
C C8 0.3933(6) 0.1545(4) 0.89157(18) 0.0432(12) Uani d . 1
H H8 0.3693 0.1155 0.9220 0.052 Uiso calc R 1
C C9 0.6187(6) 0.0498(4) 0.89023(17) 0.0395(11) Uani d . 1
H H9 0.6223 -0.0081 0.8642 0.047 Uiso calc R 1
C C10 0.5739(6) 0.0016(4) 0.9443(2) 0.0528(15) Uani d . 1
H H10A 0.5695 0.0572 0.9711 0.063 Uiso calc R 1
H H10B 0.4744 -0.0300 0.9415 0.063 Uiso calc R 1
C C11 0.6876(7) -0.0828(5) 0.9617(3) 0.0725(19) Uani d . 1
H H11A 0.6889 -0.1402 0.9359 0.087 Uiso calc R 1
H H11B 0.6582 -0.1118 0.9961 0.087 Uiso calc R 1
C C12 0.8450(7) -0.0334(5) 0.9659(2) 0.077(2) Uani d . 1
H H12A 0.8448 0.0209 0.9933 0.092 Uiso calc R 1
H H12B 0.9174 -0.0874 0.9761 0.092 Uiso calc R 1
C C13 0.8916(7) 0.0150(5) 0.9132(2) 0.0610(15) Uani d . 1
H H13A 0.9002 -0.0406 0.8865 0.073 Uiso calc R 1
H H13B 0.9901 0.0478 0.9171 0.073 Uiso calc R 1
C C14 0.7792(6) 0.0979(4) 0.89375(19) 0.0451(14) Uani d . 1
H H14 0.7767 0.1554 0.9202 0.054 Uiso calc R 1
C C15 0.7229(5) 0.4950(4) 0.8132(2) 0.0410(12) Uani d . 1
C C16 0.6859(6) 0.4461(4) 0.86243(19) 0.0379(13) Uani d . 1
C C17 0.7066(6) 0.5021(4) 0.91038(19) 0.0438(13) Uani d . 1
C C18 0.7526(7) 0.6079(5) 0.9086(2) 0.0620(16) Uani d . 1
H H18 0.7663 0.6449 0.9405 0.074 Uiso calc R 1
C C19 0.7781(7) 0.6585(5) 0.8608(2) 0.0653(17) Uani d . 1
H H19 0.8038 0.7300 0.8603 0.078 Uiso calc R 1
C C20 0.7653(6) 0.6024(4) 0.8136(2) 0.0571(14) Uani d . 1
H H20 0.7852 0.6365 0.7814 0.068 Uiso calc R 1
C C21 0.6840(6) 0.4527(5) 0.9637(2) 0.0537(15) Uani d . 1
C C22 0.7345(6) 0.4405(4) 0.76218(18) 0.0431(13) Uani d . 1
H H22 0.7583 0.4814 0.7324 0.052 Uiso calc R 1
C C23 0.7486(6) 0.2945(4) 0.70063(17) 0.0437(13) Uani d . 1
H H23 0.8452 0.2572 0.7038 0.052 Uiso calc R 1
C C24 0.7635(7) 0.3698(5) 0.65427(19) 0.0636(17) Uani d . 1
H H24A 0.8460 0.4185 0.6611 0.076 Uiso calc R 1
H H24B 0.6715 0.4111 0.6511 0.076 Uiso calc R 1
C C25 0.7926(8) 0.3114(5) 0.60163(19) 0.0709(19) Uani d . 1
H H25A 0.7960 0.3622 0.5726 0.085 Uiso calc R 1
H H25B 0.8899 0.2762 0.6034 0.085 Uiso calc R 1
C C26 0.6717(7) 0.2305(5) 0.5905(2) 0.0729(19) Uani d . 1
H H26A 0.6960 0.1922 0.5580 0.087 Uiso calc R 1
H H26B 0.5758 0.2662 0.5852 0.087 Uiso calc R 1
C C27 0.6581(7) 0.1529(5) 0.63670(18) 0.0594(17) Uani d . 1
H H27A 0.7508 0.1124 0.6396 0.071 Uiso calc R 1
H H27B 0.5764 0.1037 0.6295 0.071 Uiso calc R 1
C C28 0.6278(6) 0.2098(3) 0.68954(17) 0.0444(11) Uani d . 1
H H28 0.5299 0.2455 0.6868 0.053 Uiso calc R 1

loop_
_atom_site_aniso_label
_atom_site_aniso_U_11
_atom_site_aniso_U_22
_atom_site_aniso_U_33
_atom_site_aniso_U_12
_atom_site_aniso_U_13
_atom_site_aniso_U_23
Zn1 0.0465(3) 0.0401(3) 0.0395(3) -0.0007(3) 0.0037(3) 0.0022(3)
N1 0.046(3) 0.039(3) 0.049(2) -0.003(2) 0.002(2) -0.002(2)
N2 0.033(3) 0.037(3) 0.039(2) 0.004(2) -0.002(2) 0.002(2)
N3 0.051(3) 0.051(3) 0.051(2) -0.003(3) 0.003(3) 0.001(2)
N4 0.039(3) 0.046(3) 0.033(2) -0.008(2) 0.001(2) -0.004(2)
O1 0.054(3) 0.068(3) 0.083(3) 0.010(2) -0.001(2) 0.030(2)
O2 0.072(3) 0.074(3) 0.055(2) 0.024(2) 0.007(2) 0.021(2)
O3 0.046(2) 0.059(2) 0.0393(16) 0.001(2) 0.0019(16) 0.0059(15)
O4 0.073(3) 0.097(3) 0.042(2) 0.004(3) -0.008(2) -0.015(2)
O5 0.129(4) 0.063(3) 0.043(2) -0.010(3) 0.004(3) -0.0006(19)
O6 0.082(3) 0.038(2) 0.0452(19) -0.008(2) 0.010(2) -0.0005(16)
C1 0.038(3) 0.044(3) 0.042(3) 0.006(3) 0.001(2) 0.005(2)
C2 0.038(3) 0.037(3) 0.043(3) 0.000(3) 0.003(2) 0.001(2)
C3 0.035(3) 0.038(3) 0.047(3) -0.003(2) -0.003(3) 0.009(3)
C4 0.037(3) 0.050(4) 0.056(3) 0.010(3) -0.002(3) 0.012(3)
C5 0.047(4) 0.075(4) 0.057(4) 0.011(3) 0.010(3) 0.005(3)
C6 0.044(3) 0.062(4) 0.047(3) 0.006(3) 0.003(2) 0.008(3)
C7 0.033(3) 0.051(4) 0.060(4) -0.005(3) 0.001(3) 0.000(3)
C8 0.040(3) 0.045(3) 0.044(3) 0.008(3) 0.001(3) 0.007(2)
C9 0.039(3) 0.033(3) 0.046(3) 0.008(3) -0.004(3) 0.002(2)
C10 0.049(4) 0.050(4) 0.060(3) 0.007(3) 0.004(3) 0.018(3)
C11 0.057(4) 0.070(5) 0.090(5) 0.003(3) 0.000(4) 0.035(4)
C12 0.066(5) 0.084(5) 0.081(4) 0.016(4) -0.008(4) 0.036(4)
C13 0.047(4) 0.068(4) 0.068(4) 0.011(3) -0.001(3) 0.011(3)
C14 0.044(3) 0.054(4) 0.037(3) 0.004(3) -0.002(3) 0.004(2)
C15 0.036(3) 0.045(3) 0.043(3) 0.007(2) 0.000(3) 0.006(3)
C16 0.037(3) 0.038(3) 0.039(3) 0.011(2) -0.001(2) -0.003(2)
C17 0.035(3) 0.047(4) 0.049(3) 0.008(3) -0.006(3) -0.005(3)
C18 0.073(4) 0.055(4) 0.058(4) 0.003(3) -0.009(3) -0.016(3)
C19 0.067(4) 0.043(4) 0.086(5) -0.001(3) -0.003(4) -0.010(4)
C20 0.065(4) 0.046(3) 0.060(3) 0.003(3) -0.003(3) 0.006(3)
C21 0.049(4) 0.070(4) 0.042(3) 0.017(3) 0.001(3) -0.004(3)
C22 0.044(3) 0.049(4) 0.036(3) 0.000(3) 0.001(2) 0.007(3)
C23 0.040(3) 0.050(3) 0.041(3) -0.005(2) 0.001(2) -0.002(2)
C24 0.075(5) 0.073(4) 0.042(3) -0.021(4) 0.008(3) 0.007(3)
C25 0.086(5) 0.085(5) 0.042(3) -0.011(4) 0.012(3) 0.008(3)
C26 0.084(5) 0.090(5) 0.044(3) 0.007(4) 0.007(3) 0.001(3)
C27 0.058(4) 0.070(4) 0.051(3) -0.001(3) -0.001(3) -0.017(3)
C28 0.045(3) 0.050(3) 0.038(2) 0.003(3) 0.007(3) -0.005(3)

loop_
_atom_type_symbol
_atom_type_description
_atom_type_scat_dispersion_real
_atom_type_scat_dispersion_imag
_atom_type_scat_source
C C 0.0033 0.0016 'International Tables Vol C Tables 4.2.6.8 and 6.1.1.4'
H H 0.0000 0.0000 'International Tables Vol C Tables 4.2.6.8 and 6.1.1.4'
N N 0.0061 0.0033 'International Tables Vol C Tables 4.2.6.8 and 6.1.1.4'
O O 0.0106 0.0060 'International Tables Vol C Tables 4.2.6.8 and 6.1.1.4'
Zn Zn 0.2839 1.4301 'International Tables Vol C Tables 4.2.6.8 and 6.1.1.4'

loop_
_geom_angle_atom_site_label_1
_geom_angle_atom_site_label_2
_geom_angle_atom_site_label_3
_geom_angle
O6 Zn1 N4 85.07(14)
O6 Zn1 N2 87.16(14)
N4 Zn1 N2 170.69(16)
O6 Zn1 N3 163.95(14)
N4 Zn1 N3 79.40(15)
N2 Zn1 N3 107.90(15)
O6 Zn1 N1 92.97(15)
N4 Zn1 N1 105.46(15)
N2 Zn1 N1 80.05(15)
N3 Zn1 N1 95.03(16)
O6 Zn1 O3 93.21(15)
N4 Zn1 O3 93.51(13)
N2 Zn1 O3 81.79(14)
N3 Zn1 O3 83.79(15)
N1 Zn1 O3 160.48(14)
C14 N1 Zn1 109.9(3)
C14 N1 H1A 109.7
Zn1 N1 H1A 109.7
C14 N1 H1B 109.7
Zn1 N1 H1B 109.7
H1A N1 H1B 108.2
C8 N2 C9 120.6(4)
C8 N2 Zn1 126.0(4)
C9 N2 Zn1 112.0(3)
C28 N3 Zn1 110.5(3)
C28 N3 H3A 109.6
Zn1 N3 H3A 109.6
C28 N3 H3B 109.6
Zn1 N3 H3B 109.6
H3A N3 H3B 108.1
C22 N4 C23 119.1(4)
C22 N4 Zn1 128.4(3)
C23 N4 Zn1 112.4(3)
C7 O2 H2 109.5
C2 O3 Zn1 122.3(3)
C21 O5 H5 109.5
C16 O6 Zn1 132.6(3)
C6 C1 C2 119.0(5)
C6 C1 C8 116.7(4)
C2 C1 C8 124.3(4)
O3 C2 C3 120.2(4)
O3 C2 C1 120.9(4)
C3 C2 C1 118.8(4)
C4 C3 C2 120.3(4)
C4 C3 C7 119.5(4)
C2 C3 C7 120.2(5)
C5 C4 C3 120.8(5)
C5 C4 H4 119.6
C3 C4 H4 119.6
C6 C5 C4 119.3(5)
C6 C5 H5A 120.4
C4 C5 H5A 120.4
C5 C6 C1 121.8(5)
C5 C6 H6 119.1
C1 C6 H6 119.1
O1 C7 O2 120.1(5)
O1 C7 C3 123.2(5)
O2 C7 C3 116.6(5)
N2 C8 C1 125.8(4)
N2 C8 H8 117.1
C1 C8 H8 117.1
N2 C9 C10 116.5(4)
N2 C9 C14 107.6(4)
C10 C9 C14 110.0(4)
N2 C9 H9 107.4
C10 C9 H9 107.4
C14 C9 H9 107.4
C11 C10 C9 110.9(4)
C11 C10 H10A 109.5
C9 C10 H10A 109.5
C11 C10 H10B 109.5
C9 C10 H10B 109.5
H10A C10 H10B 108.1
C10 C11 C12 109.6(5)
C10 C11 H11A 109.8
C12 C11 H11A 109.8
C10 C11 H11B 109.8
C12 C11 H11B 109.8
H11A C11 H11B 108.2
C13 C12 C11 110.8(5)
C13 C12 H12A 109.5
C11 C12 H12A 109.5
C13 C12 H12B 109.5
C11 C12 H12B 109.5
H12A C12 H12B 108.1
C12 C13 C14 112.2(5)
C12 C13 H13A 109.2
C14 C13 H13A 109.2
C12 C13 H13B 109.2
C14 C13 H13B 109.2
H13A C13 H13B 107.9
N1 C14 C13 113.8(4)
N1 C14 C9 108.7(4)
C13 C14 C9 110.5(4)
N1 C14 H14 107.9
C13 C14 H14 107.9
C9 C14 H14 107.9
C20 C15 C16 118.3(5)
C20 C15 C22 116.4(5)
C16 C15 C22 125.1(4)
O6 C16 C17 118.7(4)
O6 C16 C15 121.7(4)
C17 C16 C15 119.6(5)
C18 C17 C16 119.5(5)
C18 C17 C21 117.9(5)
C16 C17 C21 122.5(5)
C19 C18 C17 121.3(5)
C19 C18 H18 119.4
C17 C18 H18 119.4
C18 C19 C20 119.5(5)
C18 C19 H19 120.2
C20 C19 H19 120.2
C19 C20 C15 121.5(5)
C19 C20 H20 119.3
C15 C20 H20 119.3
O4 C21 O5 119.2(5)
O4 C21 C17 124.8(6)
O5 C21 C17 116.0(5)
N4 C22 C15 125.7(5)
N4 C22 H22 117.1
C15 C22 H22 117.1
N4 C23 C24 117.8(4)
N4 C23 C28 107.0(4)
C24 C23 C28 111.1(4)
N4 C23 H23 106.8
C24 C23 H23 106.8
C28 C23 H23 106.8
C23 C24 C25 111.9(5)
C23 C24 H24A 109.2
C25 C24 H24A 109.2
C23 C24 H24B 109.2
C25 C24 H24B 109.2
H24A C24 H24B 107.9
C26 C25 C24 111.4(5)
C26 C25 H25A 109.4
C24 C25 H25A 109.4
C26 C25 H25B 109.4
C24 C25 H25B 109.4
H25A C25 H25B 108.0
C25 C26 C27 110.7(4)
C25 C26 H26A 109.5
C27 C26 H26A 109.5
C25 C26 H26B 109.5
C27 C26 H26B 109.5
H26A C26 H26B 108.1
C26 C27 C28 111.7(5)
C26 C27 H27A 109.3
C28 C27 H27A 109.3
C26 C27 H27B 109.3
C28 C27 H27B 109.3
H27A C27 H27B 107.9
N3 C28 C27 113.3(4)
N3 C28 C23 108.1(4)
C27 C28 C23 111.1(4)
N3 C28 H28 108.0
C27 C28 H28 108.0
C23 C28 H28 108.0

loop_
_geom_bond_atom_site_label_1
_geom_bond_atom_site_label_2
_geom_bond_distance
Zn1 O6 2.076(3)
Zn1 N4 2.131(4)
Zn1 N2 2.131(4)
Zn1 N3 2.134(4)
Zn1 N1 2.155(4)
Zn1 O3 2.180(3)
N1 C14 1.480(6)
N1 H1A 0.9000
N1 H1B 0.9000
N2 C8 1.271(6)
N2 C9 1.482(6)
N3 C28 1.466(5)
N3 H3A 0.9000
N3 H3B 0.9000
N4 C22 1.286(6)
N4 C23 1.499(5)
O1 C7 1.236(6)
O2 C7 1.310(6)
O2 H2 0.8200
O3 C2 1.336(5)
O4 C21 1.218(6)
O5 C21 1.344(7)
O5 H5 0.8200
O6 C16 1.330(6)
C1 C6 1.408(6)
C1 C2 1.419(6)
C1 C8 1.467(7)
C2 C3 1.412(6)
C3 C4 1.398(6)
C3 C7 1.479(7)
C4 C5 1.392(7)
C4 H4 0.9300
C5 C6 1.380(7)
C5 H5A 0.9300
C6 H6 0.9300
C8 H8 0.9300
C9 C10 1.535(6)
C9 C14 1.548(7)
C9 H9 0.9800
C10 C11 1.529(7)
C10 H10A 0.9700
C10 H10B 0.9700
C11 C12 1.531(9)
C11 H11A 0.9700
C11 H11B 0.9700
C12 C13 1.510(7)
C12 H12A 0.9700
C12 H12B 0.9700
C13 C14 1.523(7)
C13 H13A 0.9700
C13 H13B 0.9700
C14 H14 0.9800
C15 C20 1.406(7)
C15 C16 1.415(6)
C15 C22 1.453(7)
C16 C17 1.404(6)
C17 C18 1.396(7)
C17 C21 1.485(7)
C18 C19 1.373(7)
C18 H18 0.9300
C19 C20 1.381(7)
C19 H19 0.9300
C20 H20 0.9300
C22 H22 0.9300
C23 C24 1.504(6)
C23 C28 1.537(6)
C23 H23 0.9800
C24 C25 1.531(7)
C24 H24A 0.9700
C24 H24B 0.9700
C25 C26 1.505(8)
C25 H25A 0.9700
C25 H25B 0.9700
C26 C27 1.517(7)
C26 H26A 0.9700
C26 H26B 0.9700
C27 C28 1.527(6)
C27 H27A 0.9700
C27 H27B 0.9700
C28 H28 0.9800

loop_
_geom_hbond_atom_site_label_D
_geom_hbond_atom_site_label_H
_geom_hbond_atom_site_label_A
_geom_hbond_site_symmetry_A
_geom_hbond_distance_DH
_geom_hbond_distance_HA
_geom_hbond_distance_DA
_geom_hbond_angle_DHA
O5 H5 O6 . 0.82 1.71 2.473(4) 153
O2 H2 O3 . 0.82 1.67 2.439(5) 155
N3 H3A O1 3_646 0.90 2.37 3.253(6) 168
N1 H1A O1 3_646 0.90 2.22 3.114(5) 170

loop_
_geom_torsion_atom_site_label_1
_geom_torsion_atom_site_label_2
_geom_torsion_atom_site_label_3
_geom_torsion_atom_site_label_4
_geom_torsion
O6 Zn1 N1 C14 70.4(3)
N4 Zn1 N1 C14 156.1(3)
N2 Zn1 N1 C14 -16.2(3)
N3 Zn1 N1 C14 -123.5(3)
O3 Zn1 N1 C14 -37.9(6)
O6 Zn1 N2 C8 60.4(4)
N3 Zn1 N2 C8 -113.9(4)
N1 Zn1 N2 C8 153.9(4)
O3 Zn1 N2 C8 -33.2(4)
O6 Zn1 N2 C9 -106.0(3)
N3 Zn1 N2 C9 79.6(3)
N1 Zn1 N2 C9 -12.5(3)
O3 Zn1 N2 C9 160.3(3)
O6 Zn1 N3 C28 -5.3(9)
N4 Zn1 N3 C28 -20.1(3)
N2 Zn1 N3 C28 153.9(3)
N1 Zn1 N3 C28 -124.9(4)
O3 Zn1 N3 C28 74.7(3)
O6 Zn1 N4 C22 -8.5(5)
N3 Zn1 N4 C22 167.4(5)
N1 Zn1 N4 C22 -100.3(5)
O3 Zn1 N4 C22 84.4(4)
O6 Zn1 N4 C23 175.1(3)
N3 Zn1 N4 C23 -8.9(3)
N1 Zn1 N4 C23 83.4(3)
O3 Zn1 N4 C23 -91.9(3)
O6 Zn1 O3 C2 -40.5(4)
N4 Zn1 O3 C2 -125.8(4)
N2 Zn1 O3 C2 46.1(3)
N3 Zn1 O3 C2 155.3(4)
N1 Zn1 O3 C2 67.7(6)
N4 Zn1 O6 C16 -2.2(5)
N2 Zn1 O6 C16 -177.0(5)
N3 Zn1 O6 C16 -16.8(10)
N1 Zn1 O6 C16 103.1(5)
O3 Zn1 O6 C16 -95.4(5)
Zn1 O3 C2 C3 143.3(4)
Zn1 O3 C2 C1 -39.2(6)
C6 C1 C2 O3 -179.7(5)
C8 C1 C2 O3 2.0(8)
C6 C1 C2 C3 -2.1(7)
C8 C1 C2 C3 179.6(4)
O3 C2 C3 C4 -178.6(4)
C1 C2 C3 C4 3.8(7)
O3 C2 C3 C7 -0.5(7)
C1 C2 C3 C7 -178.1(4)
C2 C3 C4 C5 -3.4(8)
C7 C3 C4 C5 178.5(5)
C3 C4 C5 C6 1.2(8)
C4 C5 C6 C1 0.5(8)
C2 C1 C6 C5 0.0(8)
C8 C1 C6 C5 178.4(5)
C4 C3 C7 O1 0.5(8)
C2 C3 C7 O1 -177.5(5)
C4 C3 C7 O2 178.7(5)
C2 C3 C7 O2 0.6(7)
C9 N2 C8 C1 178.6(4)
Zn1 N2 C8 C1 13.2(7)
C6 C1 C8 N2 -165.4(5)
C2 C1 C8 N2 12.9(8)
C8 N2 C9 C10 -5.9(7)
Zn1 N2 C9 C10 161.4(3)
C8 N2 C9 C14 -129.9(5)
Zn1 N2 C9 C14 37.3(4)
N2 C9 C10 C11 179.5(4)
C14 C9 C10 C11 -57.6(6)
C9 C10 C11 C12 58.8(6)
C10 C11 C12 C13 -57.9(7)
C11 C12 C13 C14 57.1(7)
Zn1 N1 C14 C13 164.3(4)
Zn1 N1 C14 C9 40.8(5)
C12 C13 C14 N1 -178.1(5)
C12 C13 C14 C9 -55.5(6)
N2 C9 C14 N1 -51.4(5)
C10 C9 C14 N1 -179.3(4)
N2 C9 C14 C13 -176.9(4)
C10 C9 C14 C13 55.1(5)
Zn1 O6 C16 C17 -167.3(4)
Zn1 O6 C16 C15 10.5(7)
C20 C15 C16 O6 176.0(5)
C22 C15 C16 O6 -10.1(8)
C20 C15 C16 C17 -6.2(7)
C22 C15 C16 C17 167.7(5)
O6 C16 C17 C18 -177.4(5)
C15 C16 C17 C18 4.7(7)
O6 C16 C17 C21 3.8(7)
C15 C16 C17 C21 -174.1(5)
C16 C17 C18 C19 0.1(9)
C21 C17 C18 C19 179.0(5)
C17 C18 C19 C20 -3.3(9)
C18 C19 C20 C15 1.7(9)
C16 C15 C20 C19 3.1(8)
C22 C15 C20 C19 -171.4(5)
C18 C17 C21 O4 -6.3(8)
C16 C17 C21 O4 172.5(5)
C18 C17 C21 O5 175.2(5)
C16 C17 C21 O5 -5.9(8)
C23 N4 C22 C15 -172.8(4)
Zn1 N4 C22 C15 11.0(8)
C20 C15 C22 N4 173.1(5)
C16 C15 C22 N4 -0.9(8)
C22 N4 C23 C24 -16.2(7)
Zn1 N4 C23 C24 160.5(4)
C22 N4 C23 C28 -142.2(4)
Zn1 N4 C23 C28 34.5(4)
N4 C23 C24 C25 -178.1(4)
C28 C23 C24 C25 -54.2(6)
C23 C24 C25 C26 55.9(7)
C24 C25 C26 C27 -56.1(7)
C25 C26 C27 C28 56.3(6)
Zn1 N3 C28 C27 168.4(4)
Zn1 N3 C28 C23 44.8(4)
C26 C27 C28 N3 -176.8(5)
C26 C27 C28 C23 -54.9(6)
N4 C23 C28 N3 -51.5(5)
C24 C23 C28 N3 178.6(4)
N4 C23 C28 C27 -176.5(4)
C24 C23 C28 C27 53.7(6)
